data_7250445
loop_
_publ_author_name
'Lin, Ling'
'Li, Yulong'
'Lin, Youran'
'Huang, Yu'
'Li, Mingke'
'Yu, Yue'
'Ying, Lei'
'Ma, Yuguang'

_publ_section_title
;
 Manipulating Excited States of Non-Doped Deep Blue Emitter by Adjusting
 the Intramolecular Torsion Angle
;
_journal_name_full 'Physical Chemistry Chemical Physics'
_journal_paper_doi 10.1039/D5CP00955C
_journal_year 2025
_chemical_formula_moiety 'C60 H39 N'
_chemical_formula_sum 'C60 H39 N'
_chemical_formula_weight 773.92
_space_group_crystal_system triclinic
_space_group_IT_number 2
_space_group_name_Hall '-P 1'
_space_group_name_H-M_alt 'P -1'
_atom_sites_solution_hydrogens geom
_atom_sites_solution_primary iterative
_audit_creation_date 2024-04-13
_audit_creation_method
;
Olex2 1.5
(compiled 2022.04.07 svn.rca3783a0 for OlexSys, GUI svn.r6498)
;
_audit_update_record
;
2025-01-24 deposited with the CCDC.	2025-04-28 downloaded from the CCDC.
;
_cell_angle_alpha 79.967(5)
_cell_angle_beta 86.095(5)
_cell_angle_gamma 85.560(5)
_cell_formula_units_Z 2
_cell_length_a 7.9644(6)
_cell_length_b 13.6790(11)
_cell_length_c 22.3497(17)
_cell_measurement_reflns_used 6497
_cell_measurement_temperature 223.00
_cell_measurement_theta_max 68.385
_cell_measurement_theta_min 3.288
_cell_volume 2386.8(3)
_computing_cell_refinement 'SAINT V8.40B (?, 2016)'
_computing_data_reduction 'SAINT V8.40B (?, 2016)'
_computing_molecular_graphics 'Olex2 1.5 (Dolomanov et al., 2009)'
_computing_publication_material 'Olex2 1.5 (Dolomanov et al., 2009)'
_computing_structure_refinement 'SHELXL 2018/3 (Sheldrick, 2015)'
_computing_structure_solution 'olex2.solve 1.5 (Bourhis et al., 2015)'
_diffrn_ambient_temperature 223.00
_diffrn_measured_fraction_theta_full 0.977
_diffrn_measured_fraction_theta_max 0.972
_diffrn_measurement_device_type 'Bruker D8 VENTURE'
_diffrn_measurement_method '\f and \w scans'
_diffrn_radiation_type CuK\a
_diffrn_radiation_wavelength 1.54178
_diffrn_reflns_av_R_equivalents 0.0470
_diffrn_reflns_av_unetI/netI 0.0400
_diffrn_reflns_Laue_measured_fraction_full 0.977
_diffrn_reflns_Laue_measured_fraction_max 0.972
_diffrn_reflns_limit_h_max 9
_diffrn_reflns_limit_h_min -9
_diffrn_reflns_limit_k_max 16
_diffrn_reflns_limit_k_min -16
_diffrn_reflns_limit_l_max 26
_diffrn_reflns_limit_l_min -26
_diffrn_reflns_number 27535
_diffrn_reflns_point_group_measured_fraction_full 0.977
_diffrn_reflns_point_group_measured_fraction_max 0.972
_diffrn_reflns_theta_full 67.679
_diffrn_reflns_theta_max 68.520
_diffrn_reflns_theta_min 2.010
_diffrn_source_current 1.1
_diffrn_source_power 0.05500000000000001
_diffrn_source_voltage 50.0
_diffrn_standards_number 0
_exptl_absorpt_coefficient_mu 0.469
_exptl_absorpt_correction_T_max 0.7531
_exptl_absorpt_correction_T_min 0.5954
_exptl_absorpt_correction_type multi-scan
_exptl_absorpt_process_details
;
SADABS-2016/2 (Bruker,2016/2) was used for absorption correction.
wR2(int) was 0.1117 before and 0.0513 after correction.
The Ratio of minimum to maximum transmission is 0.7906.
The \l/2 correction factor is Not present.
;
_exptl_crystal_colour colourless
_exptl_crystal_colour_primary colourless
_exptl_crystal_density_diffrn 1.077
_exptl_crystal_description block
_exptl_crystal_F_000 812
_exptl_crystal_size_max 0.13
_exptl_crystal_size_mid 0.12
_exptl_crystal_size_min 0.11
_refine_diff_density_max 0.251
_refine_diff_density_min -0.193
_refine_diff_density_rms 0.048
_refine_ls_extinction_coef 0.0035(4)
_refine_ls_extinction_expression Fc^*^=kFc[1+0.001xFc^2^\l^3^/sin(2\q)]^-1/4^
_refine_ls_extinction_method 'SHELXL-2018/3 (Sheldrick 2018)'
_refine_ls_goodness_of_fit_ref 1.043
_refine_ls_hydrogen_treatment constr
_refine_ls_matrix_type full
_refine_ls_number_parameters 551
_refine_ls_number_reflns 8562
_refine_ls_number_restraints 0
_refine_ls_restrained_S_all 1.043
_refine_ls_R_factor_all 0.0618
_refine_ls_R_factor_gt 0.0465
_refine_ls_shift/su_max 0.000
_refine_ls_shift/su_mean 0.000
_refine_ls_structure_factor_coef Fsqd
_refine_ls_weighting_details 'w=1/[\s^2^(Fo^2^)+(0.0957P)^2^+0.0264P] where P=(Fo^2^+2Fc^2^)/3'
_refine_ls_weighting_scheme calc
_refine_ls_wR_factor_gt 0.1425
_refine_ls_wR_factor_ref 0.1544
_reflns_Friedel_coverage 0.000
_reflns_number_gt 6309
_reflns_number_total 8562
_reflns_threshold_expression 'I > 2\s(I)'
_cod_data_source_file d5cp00955c2.cif
_cod_data_source_block cu_eh80_0m_a
_cod_database_code 7250445
_shelx_shelxl_version_number 2018/3
_shelx_space_group_comment
;
The symmetry employed for this shelxl refinement is uniquely defined
by the following loop, which should always be used as a source of
symmetry information in preference to the above space-group names.
They are only intended as comments.
;
_shelx_estimated_absorpt_t_max 0.950
_shelx_estimated_absorpt_t_min 0.942
_olex2_refinement_description
;
1. Fixed Uiso
 At 1.2 times of:
  All C(H) groups
2.a Aromatic/amide H refined with riding coordinates:
 C2(H2), C3(H3), C5(H5), C6(H6), C9(H9), C10(H10), C11(H11), C12(H12),
 C15(H15), C16(H16), C17(H17), C18(H18), C20(H20), C22(H22), C23(H23), C25(H25),
  C26(H26), C28(H28), C30(H30), C31(H31), C32(H32), C33(H33), C36(H36),
 C37(H37), C38(H38), C39(H39), C42(H42), C43(H43), C45(H45), C46(H46), C48(H48),
  C50(H50), C51(H51), C52(H52), C53(H53), C56(H56), C57(H57), C58(H58), C59(H59)
;
_smtbx_masks_void_probe_radius 1.2
_smtbx_masks_void_truncation_radius 1.2
_olex2_submission_special_instructions 'No special instructions were received'

loop_
_space_group_symop_operation_xyz
'x, y, z'
'-x, -y, -z'

loop_
_atom_site_label
_atom_site_type_symbol
_atom_site_fract_x
_atom_site_fract_y
_atom_site_fract_z
_atom_site_U_iso_or_equiv
_atom_site_adp_type
_atom_site_occupancy
_atom_site_site_symmetry_order
_atom_site_calc_flag
_atom_site_refinement_flags_posn
_atom_site_refinement_flags_adp
_atom_site_refinement_flags_occupancy
_atom_site_disorder_assembly
_atom_site_disorder_group
C1 C 0.3807(2) 0.36877(12) 0.19600(7) 0.0390(4) Uani 1 1 d . . . . .
C2 C 0.4281(2) 0.27532(12) 0.18207(8) 0.0420(4) Uani 1 1 d . . . . .
H2 H 0.440384 0.220519 0.213659 0.050 Uiso 1 1 calc R U . . .
C3 C 0.4576(2) 0.26171(12) 0.12247(8) 0.0411(4) Uani 1 1 d . . . . .
H3 H 0.491899 0.197867 0.114212 0.049 Uiso 1 1 calc R U . . .
C4 C 0.4376(2) 0.34049(12) 0.07418(7) 0.0400(4) Uani 1 1 d . . . . .
C5 C 0.3918(2) 0.43421(13) 0.08874(8) 0.0458(4) Uani 1 1 d . . . . .
H5 H 0.379138 0.489115 0.057239 0.055 Uiso 1 1 calc R U . . .
C6 C 0.3646(2) 0.44826(12) 0.14833(8) 0.0439(4) Uani 1 1 d . . . . .
H6 H 0.334738 0.512490 0.156795 0.053 Uiso 1 1 calc R U . . .
C7 C 0.4680(2) 0.32234(13) 0.01043(8) 0.0435(4) Uani 1 1 d . . . . .
C8 C 0.3355(2) 0.34576(13) -0.03229(8) 0.0450(4) Uani 1 1 d . . . . .
C9 C 0.1743(3) 0.38404(15) -0.01536(9) 0.0535(5) Uani 1 1 d . . . . .
H9 H 0.151495 0.395160 0.024817 0.064 Uiso 1 1 calc R U . . .
C10 C 0.0490(3) 0.40572(17) -0.05560(11) 0.0670(6) Uani 1 1 d . . . . .
H10 H -0.058561 0.430441 -0.042992 0.080 Uiso 1 1 calc R U . . .
C11 C 0.0827(3) 0.39081(19) -0.11517(11) 0.0751(7) Uani 1 1 d . . . . .
H11 H -0.001367 0.407992 -0.143404 0.090 Uiso 1 1 calc R U . . .
C12 C 0.2362(3) 0.35158(18) -0.13316(10) 0.0689(6) Uani 1 1 d . . . . .
H12 H 0.255416 0.341188 -0.173615 0.083 Uiso 1 1 calc R U . . .
C13 C 0.3677(3) 0.32597(14) -0.09261(8) 0.0522(5) Uani 1 1 d . . . . .
C14 C 0.5278(3) 0.27880(15) -0.11034(8) 0.0550(5) Uani 1 1 d . . . . .
C15 C 0.5645(4) 0.2508(2) -0.16783(10) 0.0763(7) Uani 1 1 d . . . . .
H15 H 0.484526 0.266395 -0.197666 0.092 Uiso 1 1 calc R U . . .
C16 C 0.7147(4) 0.2012(2) -0.18097(12) 0.0887(8) Uani 1 1 d . . . . .
H16 H 0.735877 0.182881 -0.219552 0.106 Uiso 1 1 calc R U . . .
C17 C 0.8355(4) 0.1776(2) -0.13831(12) 0.0861(8) Uani 1 1 d . . . . .
H17 H 0.937511 0.142767 -0.147790 0.103 Uiso 1 1 calc R U . . .
C18 C 0.8065(3) 0.20510(19) -0.08198(11) 0.0714(6) Uani 1 1 d . . . . .
H18 H 0.889816 0.190288 -0.053316 0.086 Uiso 1 1 calc R U . . .
C19 C 0.6521(3) 0.25547(15) -0.06710(9) 0.0538(5) Uani 1 1 d . . . . .
C20 C 0.6175(3) 0.28031(14) -0.00748(8) 0.0502(4) Uani 1 1 d . . . . .
H20 H 0.702993 0.266633 0.020373 0.060 Uiso 1 1 calc R U . . .
C21 C 0.4496(2) 0.33365(12) 0.30427(7) 0.0381(4) Uani 1 1 d . . . . .
C22 C 0.6211(2) 0.30839(12) 0.29267(8) 0.0415(4) Uani 1 1 d . . . . .
H22 H 0.669499 0.322066 0.252799 0.050 Uiso 1 1 calc R U . . .
C23 C 0.7194(2) 0.26337(13) 0.33978(8) 0.0426(4) Uani 1 1 d . . . . .
H23 H 0.833989 0.246259 0.331153 0.051 Uiso 1 1 calc R U . . .
C24 C 0.6535(2) 0.24260(12) 0.39966(7) 0.0381(4) Uani 1 1 d . . . . .
C25 C 0.4829(2) 0.26719(12) 0.41011(7) 0.0392(4) Uani 1 1 d . . . . .
H25 H 0.434373 0.253218 0.449932 0.047 Uiso 1 1 calc R U . . .
C26 C 0.3825(2) 0.31170(12) 0.36350(8) 0.0405(4) Uani 1 1 d . . . . .
H26 H 0.267379 0.327235 0.372124 0.049 Uiso 1 1 calc R U . . .
C27 C 0.7585(2) 0.19638(12) 0.45131(7) 0.0377(4) Uani 1 1 d . . . . .
C28 C 0.7276(2) 0.10481(13) 0.48283(8) 0.0423(4) Uani 1 1 d . . . . .
H28 H 0.642494 0.070247 0.470254 0.051 Uiso 1 1 calc R U . . .
C29 C 0.8190(2) 0.05880(12) 0.53430(8) 0.0410(4) Uani 1 1 d . . . . .
C30 C 0.7860(3) -0.03786(13) 0.56481(8) 0.0493(4) Uani 1 1 d . . . . .
H30 H 0.704101 -0.072813 0.550638 0.059 Uiso 1 1 calc R U . . .
C31 C 0.8714(3) -0.08109(15) 0.61456(9) 0.0570(5) Uani 1 1 d . . . . .
H31 H 0.847780 -0.145204 0.634685 0.068 Uiso 1 1 calc R U . . .
C32 C 0.9938(3) -0.02995(15) 0.63540(9) 0.0586(5) Uani 1 1 d . . . . .
H32 H 1.053208 -0.059939 0.669509 0.070 Uiso 1 1 calc R U . . .
C33 C 1.0282(3) 0.06363(14) 0.60662(8) 0.0500(5) Uani 1 1 d . . . . .
H33 H 1.110201 0.097386 0.621643 0.060 Uiso 1 1 calc R U . . .
C34 C 0.9436(2) 0.11029(12) 0.55517(7) 0.0403(4) Uani 1 1 d . . . . .
C35 C 0.9791(2) 0.20871(12) 0.52238(7) 0.0381(4) Uani 1 1 d . . . . .
C36 C 1.0997(2) 0.26540(14) 0.54092(8) 0.0473(4) Uani 1 1 d . . . . .
H36 H 1.159916 0.239028 0.575488 0.057 Uiso 1 1 calc R U . . .
C37 C 1.1312(3) 0.35748(15) 0.51002(9) 0.0528(5) Uani 1 1 d . . . . .
H37 H 1.211591 0.394027 0.523734 0.063 Uiso 1 1 calc R U . . .
C38 C 1.0455(3) 0.39816(14) 0.45824(9) 0.0492(4) Uani 1 1 d . . . . .
H38 H 1.068776 0.461490 0.436715 0.059 Uiso 1 1 calc R U . . .
C39 C 0.9269(2) 0.34494(12) 0.43898(8) 0.0423(4) Uani 1 1 d . . . . .
H39 H 0.869338 0.372579 0.403998 0.051 Uiso 1 1 calc R U . . .
C40 C 0.8892(2) 0.25023(12) 0.47013(7) 0.0364(4) Uani 1 1 d . . . . .
C41 C 0.2114(2) 0.45121(12) 0.27104(7) 0.0400(4) Uani 1 1 d . . . . .
C42 C 0.0484(2) 0.43646(13) 0.25949(8) 0.0428(4) Uani 1 1 d . . . . .
H42 H 0.026190 0.379987 0.243423 0.051 Uiso 1 1 calc R U . . .
C43 C -0.0829(2) 0.50401(12) 0.27133(8) 0.0410(4) Uani 1 1 d . . . . .
H43 H -0.193550 0.492680 0.263429 0.049 Uiso 1 1 calc R U . . .
C44 C -0.0531(2) 0.58868(12) 0.29485(7) 0.0374(4) Uani 1 1 d . . . . .
C45 C 0.1113(2) 0.60163(13) 0.30671(8) 0.0455(4) Uani 1 1 d . . . . .
H45 H 0.134006 0.657577 0.323223 0.055 Uiso 1 1 calc R U . . .
C46 C 0.2431(2) 0.53429(13) 0.29488(8) 0.0471(4) Uani 1 1 d . . . . .
H46 H 0.353852 0.545022 0.303040 0.057 Uiso 1 1 calc R U . . .
C47 C -0.1878(2) 0.66765(12) 0.30357(7) 0.0362(4) Uani 1 1 d . . . . .
C48 C -0.1645(2) 0.76165(12) 0.27397(8) 0.0419(4) Uani 1 1 d . . . . .
H48 H -0.067070 0.772535 0.248188 0.050 Uiso 1 1 calc R U . . .
C49 C -0.2804(2) 0.84438(13) 0.28011(8) 0.0442(4) Uani 1 1 d . . . . .
C50 C -0.2507(3) 0.94015(14) 0.24779(10) 0.0571(5) Uani 1 1 d . . . . .
H50 H -0.154804 0.949016 0.220965 0.069 Uiso 1 1 calc R U . . .
C51 C -0.3585(3) 1.01975(16) 0.25487(12) 0.0758(7) Uani 1 1 d . . . . .
H51 H -0.336775 1.083401 0.233467 0.091 Uiso 1 1 calc R U . . .
C52 C -0.5018(3) 1.00626(17) 0.29419(13) 0.0815(8) Uani 1 1 d . . . . .
H52 H -0.576531 1.061309 0.299094 0.098 Uiso 1 1 calc R U . . .
C53 C -0.5352(3) 0.91418(15) 0.32569(11) 0.0648(6) Uani 1 1 d . . . . .
H53 H -0.632803 0.906676 0.351717 0.078 Uiso 1 1 calc R U . . .
C54 C -0.4248(2) 0.83035(13) 0.31958(8) 0.0442(4) Uani 1 1 d . . . . .
C55 C -0.4531(2) 0.73128(12) 0.35279(7) 0.0392(4) Uani 1 1 d . . . . .
C56 C -0.5901(2) 0.71188(14) 0.39562(8) 0.0474(4) Uani 1 1 d . . . . .
H56 H -0.667513 0.764793 0.402445 0.057 Uiso 1 1 calc R U . . .
C57 C -0.6143(2) 0.61865(14) 0.42758(8) 0.0485(4) Uani 1 1 d . . . . .
H57 H -0.706420 0.608388 0.456036 0.058 Uiso 1 1 calc R U . . .
C58 C -0.5023(2) 0.53944(13) 0.41779(8) 0.0463(4) Uani 1 1 d . . . . .
H58 H -0.519241 0.475191 0.439269 0.056 Uiso 1 1 calc R U . . .
C59 C -0.3670(2) 0.55486(12) 0.37675(8) 0.0413(4) Uani 1 1 d . . . . .
H59 H -0.292259 0.500436 0.370538 0.050 Uiso 1 1 calc R U . . .
C60 C -0.3365(2) 0.65024(12) 0.34352(7) 0.0366(4) Uani 1 1 d . . . . .
N1 N 0.34816(19) 0.38228(11) 0.25722(6) 0.0455(4) Uani 1 1 d . . . . .

loop_
_atom_site_aniso_label
_atom_site_aniso_U_11
_atom_site_aniso_U_22
_atom_site_aniso_U_33
_atom_site_aniso_U_23
_atom_site_aniso_U_13
_atom_site_aniso_U_12
C1 0.0382(9) 0.0448(9) 0.0340(8) -0.0098(7) -0.0053(7) 0.0080(7)
C2 0.0480(10) 0.0404(9) 0.0350(8) -0.0033(7) -0.0064(7) 0.0096(7)
C3 0.0459(9) 0.0380(8) 0.0386(9) -0.0076(7) -0.0030(7) 0.0059(7)
C4 0.0429(9) 0.0432(9) 0.0336(8) -0.0061(7) -0.0035(7) -0.0005(7)
C5 0.0588(11) 0.0389(9) 0.0371(9) -0.0005(7) -0.0055(8) 0.0018(8)
C6 0.0528(11) 0.0368(9) 0.0414(9) -0.0077(7) -0.0061(8) 0.0062(7)
C7 0.0545(11) 0.0422(9) 0.0330(9) -0.0046(7) -0.0020(8) -0.0023(8)
C8 0.0586(11) 0.0411(9) 0.0345(9) -0.0022(7) -0.0034(8) -0.0070(8)
C9 0.0618(12) 0.0544(11) 0.0438(10) -0.0080(8) -0.0080(9) 0.0025(9)
C10 0.0679(14) 0.0694(14) 0.0637(14) -0.0122(11) -0.0183(11) 0.0105(11)
C11 0.0807(17) 0.0857(17) 0.0594(14) -0.0094(12) -0.0298(13) 0.0069(13)
C12 0.0900(18) 0.0770(15) 0.0411(11) -0.0083(10) -0.0176(11) -0.0054(13)
C13 0.0701(13) 0.0510(10) 0.0354(9) -0.0038(8) -0.0053(9) -0.0100(9)
C14 0.0725(14) 0.0570(11) 0.0360(9) -0.0089(8) 0.0060(9) -0.0138(10)
C15 0.0930(19) 0.0951(18) 0.0447(12) -0.0222(12) 0.0106(12) -0.0190(15)
C16 0.102(2) 0.117(2) 0.0519(14) -0.0337(14) 0.0200(15) -0.0143(18)
C17 0.0895(19) 0.101(2) 0.0673(16) -0.0280(14) 0.0306(15) -0.0017(15)
C18 0.0709(15) 0.0858(16) 0.0550(13) -0.0166(11) 0.0168(11) 0.0021(12)
C19 0.0626(12) 0.0559(11) 0.0429(10) -0.0111(8) 0.0091(9) -0.0081(9)
C20 0.0540(11) 0.0580(11) 0.0379(9) -0.0083(8) 0.0007(8) -0.0022(9)
C21 0.0424(9) 0.0369(8) 0.0345(8) -0.0079(6) -0.0079(7) 0.0097(7)
C22 0.0431(9) 0.0465(9) 0.0335(8) -0.0069(7) -0.0017(7) 0.0065(7)
C23 0.0382(9) 0.0473(9) 0.0410(9) -0.0080(7) -0.0042(7) 0.0089(7)
C24 0.0417(9) 0.0368(8) 0.0360(8) -0.0075(7) -0.0063(7) 0.0038(7)
C25 0.0422(9) 0.0412(9) 0.0330(8) -0.0059(7) -0.0024(7) 0.0041(7)
C26 0.0381(9) 0.0442(9) 0.0383(9) -0.0092(7) -0.0018(7) 0.0086(7)
C27 0.0411(9) 0.0384(8) 0.0332(8) -0.0084(7) -0.0037(7) 0.0069(7)
C28 0.0442(9) 0.0409(9) 0.0424(9) -0.0088(7) -0.0069(8) 0.0020(7)
C29 0.0465(10) 0.0378(9) 0.0376(9) -0.0084(7) -0.0015(8) 0.0088(7)
C30 0.0571(11) 0.0401(9) 0.0480(10) -0.0044(8) -0.0011(9) 0.0060(8)
C31 0.0709(14) 0.0440(10) 0.0490(11) 0.0011(8) 0.0036(10) 0.0148(9)
C32 0.0735(14) 0.0542(11) 0.0418(10) 0.0026(8) -0.0100(10) 0.0180(10)
C33 0.0569(11) 0.0522(10) 0.0395(9) -0.0071(8) -0.0096(9) 0.0100(9)
C34 0.0449(9) 0.0416(9) 0.0334(8) -0.0099(7) -0.0025(7) 0.0113(7)
C35 0.0397(9) 0.0436(9) 0.0317(8) -0.0134(7) -0.0022(7) 0.0087(7)
C36 0.0487(10) 0.0555(11) 0.0395(9) -0.0128(8) -0.0057(8) -0.0008(8)
C37 0.0543(11) 0.0620(12) 0.0461(10) -0.0187(9) -0.0009(9) -0.0098(9)
C38 0.0583(11) 0.0434(10) 0.0462(10) -0.0119(8) 0.0074(9) -0.0048(8)
C39 0.0491(10) 0.0398(9) 0.0367(9) -0.0067(7) -0.0015(8) 0.0055(7)
C40 0.0389(9) 0.0377(8) 0.0326(8) -0.0114(6) 0.0000(7) 0.0077(7)
C41 0.0440(9) 0.0431(9) 0.0306(8) -0.0063(7) -0.0061(7) 0.0148(7)
C42 0.0492(10) 0.0402(9) 0.0398(9) -0.0118(7) -0.0065(8) 0.0074(7)
C43 0.0398(9) 0.0432(9) 0.0404(9) -0.0103(7) -0.0060(7) 0.0056(7)
C44 0.0412(9) 0.0387(8) 0.0307(8) -0.0056(6) -0.0023(7) 0.0064(7)
C45 0.0459(10) 0.0428(9) 0.0504(10) -0.0174(8) -0.0097(8) 0.0081(7)
C46 0.0392(9) 0.0516(10) 0.0529(11) -0.0175(8) -0.0111(8) 0.0092(8)
C47 0.0394(9) 0.0396(8) 0.0296(8) -0.0090(6) -0.0043(7) 0.0071(7)
C48 0.0412(9) 0.0433(9) 0.0385(9) -0.0054(7) 0.0026(7) 0.0068(7)
C49 0.0471(10) 0.0412(9) 0.0406(9) -0.0033(7) 0.0013(8) 0.0080(7)
C50 0.0589(12) 0.0444(10) 0.0598(12) 0.0035(9) 0.0117(10) 0.0075(9)
C51 0.0801(16) 0.0453(11) 0.0873(17) 0.0102(11) 0.0227(14) 0.0161(11)
C52 0.0799(17) 0.0489(12) 0.0996(19) 0.0059(12) 0.0301(14) 0.0245(11)
C53 0.0636(13) 0.0495(11) 0.0709(14) -0.0001(10) 0.0212(11) 0.0169(10)
C54 0.0454(10) 0.0441(9) 0.0403(9) -0.0056(7) 0.0017(8) 0.0077(8)
C55 0.0399(9) 0.0421(9) 0.0350(8) -0.0085(7) -0.0003(7) 0.0044(7)
C56 0.0484(10) 0.0455(10) 0.0471(10) -0.0119(8) 0.0065(8) 0.0058(8)
C57 0.0528(11) 0.0511(10) 0.0415(9) -0.0119(8) 0.0098(8) -0.0054(8)
C58 0.0595(11) 0.0434(9) 0.0360(9) -0.0060(7) 0.0003(8) -0.0076(8)
C59 0.0499(10) 0.0367(8) 0.0369(9) -0.0086(7) -0.0046(8) 0.0062(7)
C60 0.0408(9) 0.0405(8) 0.0285(8) -0.0079(6) -0.0056(7) 0.0046(7)
N1 0.0505(9) 0.0511(8) 0.0334(7) -0.0113(6) -0.0093(6) 0.0218(7)

loop_
_atom_type_symbol
_atom_type_description
_atom_type_scat_dispersion_real
_atom_type_scat_dispersion_imag
_atom_type_scat_source
C C 0.0181 0.0091 'International Tables Vol C Tables 4.2.6.8 and 6.1.1.4'
H H 0.0000 0.0000 'International Tables Vol C Tables 4.2.6.8 and 6.1.1.4'
N N 0.0311 0.0180 'International Tables Vol C Tables 4.2.6.8 and 6.1.1.4'

loop_
_geom_angle_atom_site_label_1
_geom_angle_atom_site_label_2
_geom_angle_atom_site_label_3
_geom_angle
_geom_angle_site_symmetry_1
_geom_angle_site_symmetry_3
_geom_angle_publ_flag
C2 C1 C6 118.18(15) . . ?
C2 C1 N1 120.73(15) . . ?
C6 C1 N1 121.08(15) . . ?
C1 C2 H2 119.6 . . ?
C3 C2 C1 120.85(15) . . ?
C3 C2 H2 119.6 . . ?
C2 C3 H3 119.3 . . ?
C2 C3 C4 121.47(15) . . ?
C4 C3 H3 119.3 . . ?
C3 C4 C7 119.81(15) . . ?
C5 C4 C3 117.15(15) . . ?
C5 C4 C7 123.04(15) . . ?
C4 C5 H5 119.3 . . ?
C6 C5 C4 121.47(15) . . ?
C6 C5 H5 119.3 . . ?
C1 C6 H6 119.6 . . ?
C5 C6 C1 120.84(15) . . ?
C5 C6 H6 119.6 . . ?
C8 C7 C4 120.61(16) . . ?
C20 C7 C4 120.05(16) . . ?
C20 C7 C8 119.29(16) . . ?
C9 C8 C7 121.96(16) . . ?
C9 C8 C13 118.79(17) . . ?
C13 C8 C7 119.20(17) . . ?
C8 C9 H9 119.0 . . ?
C10 C9 C8 121.97(19) . . ?
C10 C9 H9 119.0 . . ?
C9 C10 H10 120.4 . . ?
C9 C10 C11 119.3(2) . . ?
C11 C10 H10 120.4 . . ?
C10 C11 H11 119.7 . . ?
C12 C11 C10 120.7(2) . . ?
C12 C11 H11 119.7 . . ?
C11 C12 H12 119.1 . . ?
C11 C12 C13 121.8(2) . . ?
C13 C12 H12 119.1 . . ?
C8 C13 C14 120.45(17) . . ?
C12 C13 C8 117.4(2) . . ?
C12 C13 C14 122.11(18) . . ?
C15 C14 C13 123.6(2) . . ?
C15 C14 C19 117.8(2) . . ?
C19 C14 C13 118.55(16) . . ?
C14 C15 H15 119.4 . . ?
C16 C15 C14 121.2(2) . . ?
C16 C15 H15 119.4 . . ?
C15 C16 H16 119.5 . . ?
C15 C16 C17 120.9(2) . . ?
C17 C16 H16 119.5 . . ?
C16 C17 H17 120.0 . . ?
C18 C17 C16 120.0(3) . . ?
C18 C17 H17 120.0 . . ?
C17 C18 H18 119.9 . . ?
C17 C18 C19 120.2(2) . . ?
C19 C18 H18 119.9 . . ?
C14 C19 C20 119.38(18) . . ?
C18 C19 C14 119.97(18) . . ?
C18 C19 C20 120.61(19) . . ?
C7 C20 C19 123.04(18) . . ?
C7 C20 H20 118.5 . . ?
C19 C20 H20 118.5 . . ?
C22 C21 N1 121.04(15) . . ?
C26 C21 C22 118.31(14) . . ?
C26 C21 N1 120.63(15) . . ?
C21 C22 H22 120.0 . . ?
C23 C22 C21 120.09(16) . . ?
C23 C22 H22 120.0 . . ?
C22 C23 H23 119.0 . . ?
C22 C23 C24 121.95(16) . . ?
C24 C23 H23 119.0 . . ?
C23 C24 C27 122.71(15) . . ?
C25 C24 C23 117.07(15) . . ?
C25 C24 C27 120.22(15) . . ?
C24 C25 H25 119.1 . . ?
C26 C25 C24 121.76(16) . . ?
C26 C25 H25 119.1 . . ?
C21 C26 H26 119.6 . . ?
C25 C26 C21 120.80(15) . . ?
C25 C26 H26 119.6 . . ?
C28 C27 C24 120.27(15) . . ?
C28 C27 C40 119.18(14) . . ?
C40 C27 C24 120.50(14) . . ?
C27 C28 H28 118.6 . . ?
C27 C28 C29 122.72(16) . . ?
C29 C28 H28 118.6 . . ?
C30 C29 C28 120.91(17) . . ?
C34 C29 C28 119.73(16) . . ?
C34 C29 C30 119.36(16) . . ?
C29 C30 H30 119.6 . . ?
C31 C30 C29 120.86(19) . . ?
C31 C30 H30 119.6 . . ?
C30 C31 H31 120.1 . . ?
C30 C31 C32 119.77(19) . . ?
C32 C31 H31 120.1 . . ?
C31 C32 H32 119.8 . . ?
C33 C32 C31 120.48(17) . . ?
C33 C32 H32 119.8 . . ?
C32 C33 H33 119.3 . . ?
C32 C33 C34 121.39(19) . . ?
C34 C33 H33 119.3 . . ?
C29 C34 C35 118.73(14) . . ?
C33 C34 C29 118.13(17) . . ?
C33 C34 C35 123.15(17) . . ?
C36 C35 C34 122.11(15) . . ?
C36 C35 C40 118.23(16) . . ?
C40 C35 C34 119.66(15) . . ?
C35 C36 H36 119.2 . . ?
C37 C36 C35 121.53(17) . . ?
C37 C36 H36 119.2 . . ?
C36 C37 H37 119.7 . . ?
C36 C37 C38 120.63(18) . . ?
C38 C37 H37 119.7 . . ?
C37 C38 H38 120.3 . . ?
C39 C38 C37 119.33(17) . . ?
C39 C38 H38 120.3 . . ?
C38 C39 H39 119.1 . . ?
C38 C39 C40 121.72(16) . . ?
C40 C39 H39 119.1 . . ?
C35 C40 C27 119.92(15) . . ?
C39 C40 C27 121.51(14) . . ?
C39 C40 C35 118.55(15) . . ?
C42 C41 C46 119.36(15) . . ?
C42 C41 N1 120.48(15) . . ?
C46 C41 N1 120.14(16) . . ?
C41 C42 H42 119.7 . . ?
C41 C42 C43 120.61(16) . . ?
C43 C42 H42 119.7 . . ?
C42 C43 H43 119.6 . . ?
C42 C43 C44 120.82(16) . . ?
C44 C43 H43 119.6 . . ?
C43 C44 C47 122.78(15) . . ?
C45 C44 C43 117.67(15) . . ?
C45 C44 C47 119.42(15) . . ?
C44 C45 H45 119.1 . . ?
C44 C45 C46 121.71(16) . . ?
C46 C45 H45 119.1 . . ?
C41 C46 C45 119.81(17) . . ?
C41 C46 H46 120.1 . . ?
C45 C46 H46 120.1 . . ?
C48 C47 C44 117.61(15) . . ?
C48 C47 C60 118.83(14) . . ?
C60 C47 C44 123.50(14) . . ?
C47 C48 H48 118.4 . . ?
C47 C48 C49 123.22(17) . . ?
C49 C48 H48 118.4 . . ?
C50 C49 C48 120.80(17) . . ?
C54 C49 C48 119.38(16) . . ?
C54 C49 C50 119.82(16) . . ?
C49 C50 H50 119.5 . . ?
C51 C50 C49 121.0(2) . . ?
C51 C50 H50 119.5 . . ?
C50 C51 H51 120.3 . . ?
C50 C51 C52 119.5(2) . . ?
C52 C51 H51 120.3 . . ?
C51 C52 H52 119.5 . . ?
C53 C52 C51 121.00(19) . . ?
C53 C52 H52 119.5 . . ?
C52 C53 H53 119.6 . . ?
C52 C53 C54 120.8(2) . . ?
C54 C53 H53 119.6 . . ?
C49 C54 C53 118.01(17) . . ?
C49 C54 C55 119.12(15) . . ?
C53 C54 C55 122.87(17) . . ?
C56 C55 C54 122.61(15) . . ?
C56 C55 C60 117.97(15) . . ?
C60 C55 C54 119.40(15) . . ?
C55 C56 H56 118.9 . . ?
C57 C56 C55 122.30(16) . . ?
C57 C56 H56 118.9 . . ?
C56 C57 H57 120.1 . . ?
C56 C57 C58 119.73(17) . . ?
C58 C57 H57 120.1 . . ?
C57 C58 H58 120.0 . . ?
C59 C58 C57 120.00(17) . . ?
C59 C58 H58 120.0 . . ?
C58 C59 H59 119.0 . . ?
C58 C59 C60 121.92(15) . . ?
C60 C59 H59 119.0 . . ?
C55 C60 C47 119.99(15) . . ?
C59 C60 C47 121.87(14) . . ?
C59 C60 C55 118.07(15) . . ?
C1 N1 C41 118.54(12) . . ?
C21 N1 C1 122.16(13) . . ?
C21 N1 C41 119.25(13) . . ?

loop_
_geom_bond_atom_site_label_1
_geom_bond_atom_site_label_2
_geom_bond_distance
_geom_bond_site_symmetry_2
_geom_bond_publ_flag
C1 C2 1.386(2) . ?
C1 C6 1.388(2) . ?
C1 N1 1.416(2) . ?
C2 H2 0.9400 . ?
C2 C3 1.379(2) . ?
C3 H3 0.9400 . ?
C3 C4 1.394(2) . ?
C4 C5 1.393(2) . ?
C4 C7 1.489(2) . ?
C5 H5 0.9400 . ?
C5 C6 1.379(2) . ?
C6 H6 0.9400 . ?
C7 C8 1.451(2) . ?
C7 C20 1.348(3) . ?
C8 C9 1.402(3) . ?
C8 C13 1.423(3) . ?
C9 H9 0.9400 . ?
C9 C10 1.370(3) . ?
C10 H10 0.9400 . ?
C10 C11 1.387(3) . ?
C11 H11 0.9400 . ?
C11 C12 1.360(3) . ?
C12 H12 0.9400 . ?
C12 C13 1.416(3) . ?
C13 C14 1.446(3) . ?
C14 C15 1.410(3) . ?
C14 C19 1.411(3) . ?
C15 H15 0.9400 . ?
C15 C16 1.368(4) . ?
C16 H16 0.9400 . ?
C16 C17 1.382(4) . ?
C17 H17 0.9400 . ?
C17 C18 1.375(3) . ?
C18 H18 0.9400 . ?
C18 C19 1.411(3) . ?
C19 C20 1.435(3) . ?
C20 H20 0.9400 . ?
C21 C22 1.401(2) . ?
C21 C26 1.385(2) . ?
C21 N1 1.411(2) . ?
C22 H22 0.9400 . ?
C22 C23 1.383(2) . ?
C23 H23 0.9400 . ?
C23 C24 1.394(2) . ?
C24 C25 1.388(2) . ?
C24 C27 1.492(2) . ?
C25 H25 0.9400 . ?
C25 C26 1.383(2) . ?
C26 H26 0.9400 . ?
C27 C28 1.357(2) . ?
C27 C40 1.445(2) . ?
C28 H28 0.9400 . ?
C28 C29 1.428(2) . ?
C29 C30 1.413(2) . ?
C29 C34 1.409(3) . ?
C30 H30 0.9400 . ?
C30 C31 1.364(3) . ?
C31 H31 0.9400 . ?
C31 C32 1.392(3) . ?
C32 H32 0.9400 . ?
C32 C33 1.368(3) . ?
C33 H33 0.9400 . ?
C33 C34 1.402(2) . ?
C34 C35 1.455(2) . ?
C35 C36 1.406(3) . ?
C35 C40 1.421(2) . ?
C36 H36 0.9400 . ?
C36 C37 1.360(3) . ?
C37 H37 0.9400 . ?
C37 C38 1.392(3) . ?
C38 H38 0.9400 . ?
C38 C39 1.371(3) . ?
C39 H39 0.9400 . ?
C39 C40 1.404(2) . ?
C41 C42 1.377(3) . ?
C41 C46 1.383(3) . ?
C41 N1 1.438(2) . ?
C42 H42 0.9400 . ?
C42 C43 1.384(2) . ?
C43 H43 0.9400 . ?
C43 C44 1.395(2) . ?
C44 C45 1.384(2) . ?
C44 C47 1.490(2) . ?
C45 H45 0.9400 . ?
C45 C46 1.385(2) . ?
C46 H46 0.9400 . ?
C47 C48 1.360(2) . ?
C47 C60 1.442(2) . ?
C48 H48 0.9400 . ?
C48 C49 1.424(2) . ?
C49 C50 1.410(3) . ?
C49 C54 1.405(3) . ?
C50 H50 0.9400 . ?
C50 C51 1.358(3) . ?
C51 H51 0.9400 . ?
C51 C52 1.396(3) . ?
C52 H52 0.9400 . ?
C52 C53 1.367(3) . ?
C53 H53 0.9400 . ?
C53 C54 1.410(2) . ?
C54 C55 1.454(2) . ?
C55 C56 1.411(3) . ?
C55 C60 1.424(2) . ?
C56 H56 0.9400 . ?
C56 C57 1.369(3) . ?
C57 H57 0.9400 . ?
C57 C58 1.387(3) . ?
C58 H58 0.9400 . ?
C58 C59 1.372(3) . ?
C59 H59 0.9400 . ?
C59 C60 1.414(2) . ?

loop_
_geom_torsion_atom_site_label_1
_geom_torsion_atom_site_label_2
_geom_torsion_atom_site_label_3
_geom_torsion_atom_site_label_4
_geom_torsion
_geom_torsion_site_symmetry_1
_geom_torsion_site_symmetry_2
_geom_torsion_site_symmetry_3
_geom_torsion_site_symmetry_4
_geom_torsion_publ_flag
C1 C2 C3 C4 -1.3(3) . . . . ?
C2 C1 C6 C5 1.3(3) . . . . ?
C2 C1 N1 C21 41.1(3) . . . . ?
C2 C1 N1 C41 -141.63(17) . . . . ?
C2 C3 C4 C5 2.0(3) . . . . ?
C2 C3 C4 C7 -179.01(17) . . . . ?
C3 C4 C5 C6 -1.0(3) . . . . ?
C3 C4 C7 C8 121.43(19) . . . . ?
C3 C4 C7 C20 -56.0(3) . . . . ?
C4 C5 C6 C1 -0.6(3) . . . . ?
C4 C7 C8 C9 -1.3(3) . . . . ?
C4 C7 C8 C13 -178.96(16) . . . . ?
C4 C7 C20 C19 176.33(17) . . . . ?
C5 C4 C7 C8 -59.6(2) . . . . ?
C5 C4 C7 C20 122.9(2) . . . . ?
C6 C1 C2 C3 -0.3(3) . . . . ?
C6 C1 N1 C21 -139.52(18) . . . . ?
C6 C1 N1 C41 37.8(3) . . . . ?
C7 C4 C5 C6 179.97(18) . . . . ?
C7 C8 C9 C10 -179.71(19) . . . . ?
C7 C8 C13 C12 -178.87(18) . . . . ?
C7 C8 C13 C14 2.9(3) . . . . ?
C8 C7 C20 C19 -1.2(3) . . . . ?
C8 C9 C10 C11 -0.9(3) . . . . ?
C8 C13 C14 C15 175.5(2) . . . . ?
C8 C13 C14 C19 -1.7(3) . . . . ?
C9 C8 C13 C12 3.4(3) . . . . ?
C9 C8 C13 C14 -174.83(18) . . . . ?
C9 C10 C11 C12 2.5(4) . . . . ?
C10 C11 C12 C13 -1.0(4) . . . . ?
C11 C12 C13 C8 -2.0(3) . . . . ?
C11 C12 C13 C14 176.2(2) . . . . ?
C12 C13 C14 C15 -2.6(3) . . . . ?
C12 C13 C14 C19 -179.83(19) . . . . ?
C13 C8 C9 C10 -2.0(3) . . . . ?
C13 C14 C15 C16 -176.2(2) . . . . ?
C13 C14 C19 C18 176.93(19) . . . . ?
C13 C14 C19 C20 -0.9(3) . . . . ?
C14 C15 C16 C17 -0.4(4) . . . . ?
C14 C19 C20 C7 2.4(3) . . . . ?
C15 C14 C19 C18 -0.4(3) . . . . ?
C15 C14 C19 C20 -178.2(2) . . . . ?
C15 C16 C17 C18 -0.8(5) . . . . ?
C16 C17 C18 C19 1.4(4) . . . . ?
C17 C18 C19 C14 -0.8(4) . . . . ?
C17 C18 C19 C20 177.0(2) . . . . ?
C18 C19 C20 C7 -175.4(2) . . . . ?
C19 C14 C15 C16 1.0(4) . . . . ?
C20 C7 C8 C9 176.17(18) . . . . ?
C20 C7 C8 C13 -1.5(3) . . . . ?
C21 C22 C23 C24 -0.7(3) . . . . ?
C22 C21 C26 C25 0.9(3) . . . . ?
C22 C21 N1 C1 29.7(3) . . . . ?
C22 C21 N1 C41 -147.53(17) . . . . ?
C22 C23 C24 C25 1.3(3) . . . . ?
C22 C23 C24 C27 -178.43(16) . . . . ?
C23 C24 C25 C26 -0.9(3) . . . . ?
C23 C24 C27 C28 -115.6(2) . . . . ?
C23 C24 C27 C40 67.2(2) . . . . ?
C24 C25 C26 C21 -0.2(3) . . . . ?
C24 C27 C28 C29 -177.16(15) . . . . ?
C24 C27 C40 C35 174.93(14) . . . . ?
C24 C27 C40 C39 -3.1(2) . . . . ?
C25 C24 C27 C28 64.6(2) . . . . ?
C25 C24 C27 C40 -112.59(19) . . . . ?
C26 C21 C22 C23 -0.5(3) . . . . ?
C26 C21 N1 C1 -151.75(17) . . . . ?
C26 C21 N1 C41 31.0(2) . . . . ?
C27 C24 C25 C26 178.84(15) . . . . ?
C27 C28 C29 C30 -178.21(16) . . . . ?
C27 C28 C29 C34 1.9(3) . . . . ?
C28 C27 C40 C35 -2.3(2) . . . . ?
C28 C27 C40 C39 179.69(15) . . . . ?
C28 C29 C30 C31 -178.94(17) . . . . ?
C28 C29 C34 C33 178.64(16) . . . . ?
C28 C29 C34 C35 -1.6(2) . . . . ?
C29 C30 C31 C32 -0.5(3) . . . . ?
C29 C34 C35 C36 178.99(16) . . . . ?
C29 C34 C35 C40 -0.5(2) . . . . ?
C30 C29 C34 C33 -1.2(2) . . . . ?
C30 C29 C34 C35 178.47(15) . . . . ?
C30 C31 C32 C33 0.4(3) . . . . ?
C31 C32 C33 C34 -0.8(3) . . . . ?
C32 C33 C34 C29 1.2(3) . . . . ?
C32 C33 C34 C35 -178.51(17) . . . . ?
C33 C34 C35 C36 -1.3(3) . . . . ?
C33 C34 C35 C40 179.16(15) . . . . ?
C34 C29 C30 C31 0.9(3) . . . . ?
C34 C35 C36 C37 -179.73(17) . . . . ?
C34 C35 C40 C27 2.5(2) . . . . ?
C34 C35 C40 C39 -179.43(14) . . . . ?
C35 C36 C37 C38 -0.7(3) . . . . ?
C36 C35 C40 C27 -177.02(15) . . . . ?
C36 C35 C40 C39 1.0(2) . . . . ?
C36 C37 C38 C39 0.8(3) . . . . ?
C37 C38 C39 C40 0.0(3) . . . . ?
C38 C39 C40 C27 177.05(16) . . . . ?
C38 C39 C40 C35 -1.0(2) . . . . ?
C40 C27 C28 C29 0.1(3) . . . . ?
C40 C35 C36 C37 -0.2(3) . . . . ?
C41 C42 C43 C44 0.4(3) . . . . ?
C42 C41 C46 C45 -0.2(3) . . . . ?
C42 C41 N1 C1 61.1(2) . . . . ?
C42 C41 N1 C21 -121.54(18) . . . . ?
C42 C43 C44 C45 -1.0(3) . . . . ?
C42 C43 C44 C47 174.84(15) . . . . ?
C43 C44 C45 C46 1.1(3) . . . . ?
C43 C44 C47 C48 -121.11(19) . . . . ?
C43 C44 C47 C60 61.7(2) . . . . ?
C44 C45 C46 C41 -0.5(3) . . . . ?
C44 C47 C48 C49 -177.68(16) . . . . ?
C44 C47 C60 C55 175.30(14) . . . . ?
C44 C47 C60 C59 -1.5(2) . . . . ?
C45 C44 C47 C48 54.7(2) . . . . ?
C45 C44 C47 C60 -122.52(19) . . . . ?
C46 C41 C42 C43 0.2(3) . . . . ?
C46 C41 N1 C1 -117.49(19) . . . . ?
C46 C41 N1 C21 59.9(2) . . . . ?
C47 C44 C45 C46 -174.91(16) . . . . ?
C47 C48 C49 C50 -179.33(18) . . . . ?
C47 C48 C49 C54 1.6(3) . . . . ?
C48 C47 C60 C55 -1.8(2) . . . . ?
C48 C47 C60 C59 -178.59(15) . . . . ?
C48 C49 C50 C51 -178.1(2) . . . . ?
C48 C49 C54 C53 178.61(18) . . . . ?
C48 C49 C54 C55 -0.6(3) . . . . ?
C49 C50 C51 C52 -0.7(4) . . . . ?
C49 C54 C55 C56 176.64(17) . . . . ?
C49 C54 C55 C60 -1.5(2) . . . . ?
C50 C49 C54 C53 -0.5(3) . . . . ?
C50 C49 C54 C55 -179.68(17) . . . . ?
C50 C51 C52 C53 0.0(5) . . . . ?
C51 C52 C53 C54 0.4(4) . . . . ?
C52 C53 C54 C49 -0.2(3) . . . . ?
C52 C53 C54 C55 179.0(2) . . . . ?
C53 C54 C55 C56 -2.5(3) . . . . ?
C53 C54 C55 C60 179.29(18) . . . . ?
C54 C49 C50 C51 1.0(3) . . . . ?
C54 C55 C56 C57 -178.75(17) . . . . ?
C54 C55 C60 C47 2.8(2) . . . . ?
C54 C55 C60 C59 179.64(15) . . . . ?
C55 C56 C57 C58 -0.5(3) . . . . ?
C56 C55 C60 C47 -175.48(15) . . . . ?
C56 C55 C60 C59 1.4(2) . . . . ?
C56 C57 C58 C59 0.8(3) . . . . ?
C57 C58 C59 C60 0.1(3) . . . . ?
C58 C59 C60 C47 175.60(16) . . . . ?
C58 C59 C60 C55 -1.2(2) . . . . ?
C60 C47 C48 C49 -0.4(3) . . . . ?
C60 C55 C56 C57 -0.6(3) . . . . ?
N1 C1 C2 C3 179.07(16) . . . . ?
N1 C1 C6 C5 -178.14(17) . . . . ?
N1 C21 C22 C23 178.10(16) . . . . ?
N1 C21 C26 C25 -177.71(16) . . . . ?
N1 C41 C42 C43 -178.38(15) . . . . ?
N1 C41 C46 C45 178.44(16) . . . . ?

loop_
_smtbx_masks_void_nr
_smtbx_masks_void_average_x
_smtbx_masks_void_average_y
_smtbx_masks_void_average_z
_smtbx_masks_void_volume
_smtbx_masks_void_count_electrons
_smtbx_masks_void_content
1 0.109 0.000 0.000 510.9 179.5 ?
2 0.390 0.104 0.551 10.9 0.0 ?
3 0.610 0.896 0.449 10.9 0.0 ?
